data_7034083
loop_
_publ_author_name
'Nordheider, Andreas'
'H\"ull, Katharina'
'Athukorala Arachchige, Kasun S.'
'Slawin, Alexandra M. Z.'
'Woollins, J. Derek'
'Thirumoorthi, Ramalingam'
'Chivers, Tristram'

_publ_section_title
;
 Spirocyclic, macrocyclic and ladder complexes of coinage metals and
 mercury with dichalcogeno P2N2-supported anions.
;
_journal_issue 12
_journal_name_full 'Dalton transactions (Cambridge, England : 2003)'
_journal_page_first 5338
_journal_page_last 5346
_journal_paper_doi 10.1039/c5dt00159e
_journal_volume 44
_journal_year 2015
_chemical_formula_moiety 'C37 H61 Ag N6 P2 Se2'
_chemical_formula_sum 'C37 H61 Ag N6 P2 Se2'
_chemical_formula_weight 917.66
_space_group_crystal_system monoclinic
_space_group_IT_number 14
_space_group_name_Hall '-P 2yn'
_space_group_name_H-M_alt 'P 1 21/n 1'
_symmetry_space_group_name_Hall '-P 2yn'
_symmetry_space_group_name_H-M 'P 1 21/n 1'
_atom_sites_solution_hydrogens geom
_atom_sites_solution_primary direct
_atom_sites_solution_secondary difmap
_audit_creation_date 2015-01-08
_audit_creation_method 'by CrystalStructure 4.1'
_audit_update_record
;
2015-01-08 deposited with the CCDC.
2015-02-10 downloaded from the CCDC.
;
_cell_angle_alpha 90.0000
_cell_angle_beta 94.846(10)
_cell_angle_gamma 90.0000
_cell_formula_units_Z 4
_cell_length_a 16.921(6)
_cell_length_b 14.566(5)
_cell_length_c 17.507(6)
_cell_measurement_reflns_used 6033
_cell_measurement_temperature 93
_cell_measurement_theta_max 25.35
_cell_measurement_theta_min 1.75
_cell_volume 4300(3)
_computing_cell_refinement 'CrystalClear-SM Expert 2.1 b29'
_computing_data_collection 'CrystalClear-SM Expert 2.1 b29 (Rigaku, 2013)'
_computing_data_reduction 'CrystalClear-SM Expert 2.1 b29'
_computing_molecular_graphics 'CrystalStructure 4.1'
_computing_publication_material 'CrystalStructure 4.1 (Rigaku, 2014)'
_computing_structure_refinement 'SHELXL2013 (Sheldrick, 2008)'
_computing_structure_solution 'DIRDIF99-PATTY (Gould, et al., 1999)'
_diffrn_ambient_temperature 93
_diffrn_detector_area_resol_mean 5.811
_diffrn_measured_fraction_theta_full 0.970
_diffrn_measured_fraction_theta_max 0.967
_diffrn_measurement_device_type 'Rigaku XtaLAB P200'
_diffrn_measurement_method \w
_diffrn_radiation_type 'Mo K\a'
_diffrn_radiation_wavelength 0.71075
_diffrn_reflns_av_R_equivalents 0.1065
_diffrn_reflns_Laue_measured_fraction_full 0.970
_diffrn_reflns_Laue_measured_fraction_max 0.967
_diffrn_reflns_limit_h_max 19
_diffrn_reflns_limit_h_min -20
_diffrn_reflns_limit_k_max 16
_diffrn_reflns_limit_k_min -15
_diffrn_reflns_limit_l_max 21
_diffrn_reflns_limit_l_min -21
_diffrn_reflns_number 54874
_diffrn_reflns_point_group_measured_fraction_full 0.970
_diffrn_reflns_point_group_measured_fraction_max 0.967
_diffrn_reflns_theta_full 25.242
_diffrn_reflns_theta_max 25.375
_diffrn_reflns_theta_min 1.607
_diffrn_standards_number 0
_exptl_absorpt_coefficient_mu 2.267
_exptl_absorpt_correction_T_max 0.934
_exptl_absorpt_correction_T_min 0.569
_exptl_absorpt_correction_type multi-scan
_exptl_absorpt_process_details 'REQAB (Rigaku, 1998)'
_exptl_crystal_colour colorless
_exptl_crystal_density_diffrn 1.417
_exptl_crystal_density_method 'not measured'
_exptl_crystal_description platelet
_exptl_crystal_F_000 1880.00
_exptl_crystal_size_max 0.20
_exptl_crystal_size_mid 0.10
_exptl_crystal_size_min 0.00
_refine_diff_density_max 1.48
_refine_diff_density_min -1.30
_refine_ls_extinction_method none
_refine_ls_goodness_of_fit_ref 1.032
_refine_ls_hydrogen_treatment constr
_refine_ls_number_parameters 451
_refine_ls_number_reflns 7647
_refine_ls_number_restraints 12
_refine_ls_R_factor_all 0.1394
_refine_ls_R_factor_gt 0.0874
_refine_ls_shift/su_max 0.000
_refine_ls_structure_factor_coef Fsqd
_refine_ls_weighting_details 'w = 1/[\s^2^(Fo^2^)+(0.1103P)^2^+23.8330P] where P=(Fo^2^+2Fc^2^)/3'
_refine_ls_weighting_scheme calc
_refine_ls_wR_factor_gt 0.2198
_refine_ls_wR_factor_ref 0.2517
_reflns_number_gt 4602
_reflns_number_total 7647
_reflns_threshold_expression F^2^>2.0\s(F^2^)
_cod_data_source_file c5dt00159e2.cif
_cod_data_source_block 11
_cod_depositor_comments 'Adding full bibliography for 7034082--7034086.cif.'
_cod_database_code 7034083

loop_
_space_group_symop_id
_space_group_symop_operation_xyz
1 +X,+Y,+Z
2 1/2-X,1/2+Y,1/2-Z
3 -X,-Y,-Z
4 1/2+X,1/2-Y,1/2+Z

loop_
_atom_site_label
_atom_site_type_symbol
_atom_site_fract_x
_atom_site_fract_y
_atom_site_fract_z
_atom_site_U_iso_or_equiv
_atom_site_adp_type
_atom_site_occupancy
_atom_site_site_symmetry_order
_atom_site_calc_flag
_atom_site_refinement_flags_posn
_atom_site_refinement_flags_adp
Ag1 Ag 0.10053(5) 0.22174(6) 0.35295(5) 0.0758(3) Uani 1 1 d . .
Se1 Se -0.04959(7) 0.22564(8) 0.37609(6) 0.0699(4) Uani 1 1 d . .
Se2 Se 0.13660(6) 0.24341(12) 0.21053(7) 0.0904(5) Uani 1 1 d . .
P1 P -0.09070(16) 0.24895(17) 0.25715(13) 0.0525(6) Uani 1 1 d . .
P2 P 0.01666(15) 0.26198(17) 0.16568(15) 0.0548(6) Uani 1 1 d . .
N1 N -0.1825(5) 0.2570(8) 0.2385(5) 0.087(3) Uani 1 1 d . .
N2 N 0.0042(5) 0.2840(6) 0.0761(4) 0.062(2) Uani 1 1 d . .
H2 H -0.0459 0.2931 0.0603 0.074 Uiso 1 1 calc R U
N3 N -0.0378(4) 0.3326(5) 0.2170(4) 0.0474(17) Uani 1 1 d . .
N4 N -0.0472(5) 0.1828(5) 0.1937(4) 0.0553(19) Uani 1 1 d . .
N22 N 0.2223(9) 0.1217(11) 0.4651(6) 0.134(6) Uani 1 1 d . .
N25 N 0.2268(9) 0.2663(11) 0.4908(7) 0.148(7) Uani 1 1 d . .
C1 C -0.2527(8) 0.2519(17) 0.2855(8) 0.140(8) Uani 1 1 d . .
C2 C -0.2472(10) 0.3358(14) 0.3400(8) 0.140(7) Uani 1 1 d . .
H2A H -0.2936 0.3369 0.3699 0.168 Uiso 1 1 calc R U
H2B H -0.2456 0.3923 0.3098 0.168 Uiso 1 1 calc R U
H2C H -0.1989 0.3312 0.3748 0.168 Uiso 1 1 calc R U
C3 C -0.323(2) 0.257(2) 0.2340(19) 0.243(10) Uani 1 1 d . U
H3A H -0.3253 0.2035 0.1997 0.292 Uiso 1 1 calc R U
H3B H -0.3222 0.3132 0.2037 0.292 Uiso 1 1 calc R U
H3C H -0.3698 0.2569 0.2635 0.292 Uiso 1 1 calc R U
C4 C -0.2545(10) 0.1580(15) 0.3311(10) 0.143(7) Uani 1 1 d . .
H4A H -0.2487 0.1067 0.2957 0.172 Uiso 1 1 calc R U
H4B H -0.3051 0.1524 0.3541 0.172 Uiso 1 1 calc R U
H4C H -0.2108 0.1569 0.3715 0.172 Uiso 1 1 calc R U
C5 C 0.0583(7) 0.2927(9) 0.0124(6) 0.080(3) Uani 1 1 d . .
C6 C 0.1110(9) 0.3759(13) 0.0251(7) 0.126(6) Uani 1 1 d . .
H6A H 0.0782 0.4313 0.0254 0.151 Uiso 1 1 calc R U
H6B H 0.1465 0.3802 -0.0162 0.151 Uiso 1 1 calc R U
H6C H 0.1426 0.3702 0.0744 0.151 Uiso 1 1 calc R U
C7 C 0.1016(13) 0.2028(15) 0.0030(10) 0.171(10) Uani 1 1 d . .
H7A H 0.1316 0.2061 -0.0424 0.205 Uiso 1 1 calc R U
H7B H 0.0630 0.1526 -0.0032 0.205 Uiso 1 1 calc R U
H7C H 0.1381 0.1915 0.0485 0.205 Uiso 1 1 calc R U
C8 C 0.0065(9) 0.3065(11) -0.0594(6) 0.102(5) Uani 1 1 d . .
H8A H -0.0114 0.3705 -0.0625 0.123 Uiso 1 1 calc R U
H8B H -0.0396 0.2658 -0.0596 0.123 Uiso 1 1 calc R U
H8C H 0.0364 0.2924 -0.1036 0.123 Uiso 1 1 calc R U
C9 C -0.0270(7) 0.4313(6) 0.2389(5) 0.066(3) Uani 1 1 d . .
C10 C -0.1090(10) 0.4656(10) 0.2608(11) 0.136(7) Uani 1 1 d . .
H10A H -0.1501 0.4477 0.2207 0.163 Uiso 1 1 calc R U
H10B H -0.1081 0.5326 0.2657 0.163 Uiso 1 1 calc R U
H10C H -0.1207 0.4380 0.3096 0.163 Uiso 1 1 calc R U
C11 C 0.0325(10) 0.4449(9) 0.3044(7) 0.113(5) Uani 1 1 d . .
H11A H 0.0347 0.5101 0.3183 0.135 Uiso 1 1 calc R U
H11B H 0.0846 0.4250 0.2901 0.135 Uiso 1 1 calc R U
H11C H 0.0177 0.4088 0.3482 0.135 Uiso 1 1 calc R U
C12 C -0.0077(14) 0.4825(10) 0.1695(8) 0.161(9) Uani 1 1 d . .
H12A H -0.0492 0.4718 0.1279 0.193 Uiso 1 1 calc R U
H12B H 0.0434 0.4612 0.1536 0.193 Uiso 1 1 calc R U
H12C H -0.0044 0.5483 0.1811 0.193 Uiso 1 1 calc R U
C13 C -0.0504(8) 0.0812(7) 0.1821(7) 0.075(3) Uani 1 1 d . .
C14 C -0.0072(13) 0.0295(15) 0.2435(12) 0.158(6) Uani 1 1 d . U
H14A H 0.0441 0.0589 0.2571 0.189 Uiso 1 1 calc R U
H14B H 0.0013 -0.0335 0.2262 0.189 Uiso 1 1 calc R U
H14C H -0.0381 0.0283 0.2884 0.189 Uiso 1 1 calc R U
C15 C -0.1353(13) 0.0554(12) 0.168(2) 0.259(18) Uani 1 1 d . .
H15A H -0.1608 0.0591 0.2161 0.310 Uiso 1 1 calc R U
H15B H -0.1394 -0.0075 0.1482 0.310 Uiso 1 1 calc R U
H15C H -0.1618 0.0976 0.1304 0.310 Uiso 1 1 calc R U
C16 C -0.018(2) 0.0571(12) 0.1094(17) 0.28(2) Uani 1 1 d . .
H16A H -0.0262 -0.0086 0.0992 0.336 Uiso 1 1 calc R U
H16B H 0.0389 0.0707 0.1129 0.336 Uiso 1 1 calc R U
H16C H -0.0451 0.0929 0.0676 0.336 Uiso 1 1 calc R U
C21 C 0.1914(8) 0.2037(10) 0.4435(6) 0.091(4) Uani 1 1 d . .
C23 C 0.2816(18) 0.136(2) 0.5264(12) 0.263(19) Uani 1 1 d . .
H23 H 0.3153 0.0903 0.5500 0.316 Uiso 1 1 calc R U
C24 C 0.2821(16) 0.2241(19) 0.5451(12) 0.220(15) Uani 1 1 d . .
H24 H 0.3130 0.2528 0.5862 0.264 Uiso 1 1 calc R U
C26 C 0.1963(16) 0.0362(16) 0.4286(10) 0.156(10) Uani 1 1 d . .
C27 C 0.2294(16) 0.0128(19) 0.3574(13) 0.162(10) Uani 1 1 d . .
C28 C 0.195(2) -0.065(2) 0.3194(17) 0.193(16) Uani 1 1 d . .
H28 H 0.2110 -0.0783 0.2700 0.231 Uiso 1 1 calc R U
C29 C 0.143(3) -0.1199(19) 0.3458(15) 0.200(19) Uani 1 1 d . .
C30 C 0.114(2) -0.0949(14) 0.4175(12) 0.225(15) Uani 1 1 d . .
H30 H 0.0740 -0.1305 0.4376 0.269 Uiso 1 1 calc R U
C31 C 0.145(2) -0.0198(15) 0.4582(10) 0.185(14) Uani 1 1 d . .
C32 C 0.2868(12) 0.077(2) 0.3202(13) 0.196(14) Uani 1 1 d . .
H32A H 0.2617 0.1367 0.3107 0.235 Uiso 1 1 calc R U
H32B H 0.3002 0.0501 0.2715 0.235 Uiso 1 1 calc R U
H32C H 0.3352 0.0840 0.3545 0.235 Uiso 1 1 calc R U
C33 C 0.1035(18) -0.2017(14) 0.3008(11) 0.205(13) Uani 1 1 d . .
H33A H 0.1271 -0.2083 0.2519 0.246 Uiso 1 1 calc R U
H33B H 0.0464 -0.1906 0.2912 0.246 Uiso 1 1 calc R U
H33C H 0.1123 -0.2581 0.3309 0.246 Uiso 1 1 calc R U
C34 C 0.113(2) 0.0134(14) 0.5349(11) 0.30(2) Uani 1 1 d . .
H34A H 0.1074 0.0803 0.5338 0.358 Uiso 1 1 calc R U
H34B H 0.1511 -0.0041 0.5780 0.358 Uiso 1 1 calc R U
H34C H 0.0619 -0.0153 0.5409 0.358 Uiso 1 1 calc R U
C35 C 0.2195(13) 0.3691(12) 0.4792(9) 0.116(7) Uani 1 1 d . .
C36 C 0.1490(13) 0.4048(15) 0.5122(7) 0.133(7) Uani 1 1 d . .
C37 C 0.1364(12) 0.4983(12) 0.5007(8) 0.111(6) Uani 1 1 d . .
H37 H 0.0928 0.5265 0.5222 0.134 Uiso 1 1 calc R U
C38 C 0.1840(13) 0.5508(14) 0.4599(9) 0.120(6) Uani 1 1 d . .
C39 C 0.2493(12) 0.5113(12) 0.4292(10) 0.122(6) Uani 1 1 d . .
H39 H 0.2834 0.5493 0.4025 0.146 Uiso 1 1 calc R U
C40 C 0.2653(12) 0.4242(18) 0.4357(11) 0.134(7) Uani 1 1 d . .
C41 C 0.0911(13) 0.3467(13) 0.5512(9) 0.147(8) Uani 1 1 d . .
H41A H 0.0406 0.3443 0.5194 0.177 Uiso 1 1 calc R U
H41B H 0.0826 0.3734 0.6012 0.177 Uiso 1 1 calc R U
H41C H 0.1124 0.2844 0.5583 0.177 Uiso 1 1 calc R U
C42 C 0.1680(13) 0.6495(14) 0.4499(9) 0.154(8) Uani 1 1 d . .
H42A H 0.1804 0.6812 0.4988 0.184 Uiso 1 1 calc R U
H42B H 0.1119 0.6586 0.4328 0.184 Uiso 1 1 calc R U
H42C H 0.2010 0.6743 0.4114 0.184 Uiso 1 1 calc R U
C43 C 0.3326(11) 0.3734(15) 0.4047(13) 0.167(9) Uani 1 1 d . .
H43A H 0.3761 0.3671 0.4450 0.201 Uiso 1 1 calc R U
H43B H 0.3512 0.4075 0.3614 0.201 Uiso 1 1 calc R U
H43C H 0.3145 0.3124 0.3874 0.201 Uiso 1 1 calc R U

loop_
_atom_site_aniso_label
_atom_site_aniso_U_11
_atom_site_aniso_U_22
_atom_site_aniso_U_33
_atom_site_aniso_U_23
_atom_site_aniso_U_13
_atom_site_aniso_U_12
Ag1 0.0664(5) 0.0879(7) 0.0702(5) 0.0285(4) -0.0113(4) 0.0147(4)
Se1 0.0677(7) 0.0899(9) 0.0538(5) 0.0279(5) 0.0149(5) 0.0091(6)
Se2 0.0456(6) 0.1638(14) 0.0625(6) 0.0286(7) 0.0089(5) 0.0105(7)
P1 0.0594(14) 0.0517(14) 0.0455(12) -0.0010(10) -0.0005(10) 0.0032(11)
P2 0.0494(13) 0.0481(15) 0.0664(14) 0.0066(11) 0.0018(11) 0.0034(11)
N1 0.047(5) 0.157(10) 0.055(5) -0.020(5) 0.006(4) 0.011(5)
N2 0.052(5) 0.085(6) 0.049(4) -0.002(4) 0.004(3) 0.008(4)
N3 0.064(5) 0.036(4) 0.042(4) 0.003(3) 0.004(3) -0.002(3)
N4 0.058(5) 0.041(4) 0.070(5) -0.001(4) 0.023(4) -0.001(4)
N22 0.168(13) 0.155(13) 0.074(7) -0.005(8) -0.023(8) 0.104(11)
N25 0.169(13) 0.187(15) 0.076(7) -0.041(8) -0.067(8) 0.105(11)
C1 0.059(7) 0.30(3) 0.056(7) -0.035(11) 0.003(6) 0.036(11)
C2 0.134(14) 0.209(19) 0.085(9) 0.025(11) 0.063(10) 0.062(13)
C3 0.243(10) 0.243(10) 0.243(10) 0.0000(5) 0.0206(10) 0.0000(5)
C4 0.104(12) 0.22(2) 0.110(12) -0.005(14) 0.047(10) -0.049(13)
C5 0.074(7) 0.108(10) 0.062(6) 0.007(6) 0.027(6) 0.013(7)
C6 0.118(12) 0.203(18) 0.060(7) 0.011(9) 0.025(7) -0.073(12)
C7 0.22(2) 0.20(2) 0.109(12) 0.032(13) 0.109(14) 0.092(17)
C8 0.116(11) 0.137(12) 0.055(6) 0.002(7) 0.019(7) -0.043(9)
C9 0.114(9) 0.035(5) 0.049(5) 0.001(4) 0.002(5) -0.007(5)
C10 0.168(16) 0.074(10) 0.160(15) -0.045(10) -0.017(13) 0.051(10)
C11 0.187(16) 0.063(8) 0.081(8) -0.001(6) -0.036(9) -0.028(9)
C12 0.34(3) 0.073(10) 0.072(8) 0.010(7) 0.026(13) -0.065(13)
C13 0.102(9) 0.044(7) 0.082(7) -0.003(5) 0.022(7) 0.000(6)
C14 0.158(6) 0.158(6) 0.158(6) 0.0000(5) 0.0133(7) 0.0000(5)
C15 0.17(2) 0.064(12) 0.54(5) -0.10(2) -0.02(3) -0.027(13)
C16 0.48(5) 0.065(12) 0.34(4) -0.060(16) 0.29(4) -0.022(19)
C21 0.109(10) 0.111(10) 0.051(6) 0.004(6) -0.007(6) 0.063(8)
C23 0.37(4) 0.24(3) 0.144(17) -0.066(18) -0.16(2) 0.21(3)
C24 0.28(3) 0.21(2) 0.142(17) -0.062(16) -0.146(19) 0.15(2)
C26 0.24(2) 0.129(17) 0.089(12) -0.002(12) -0.057(14) 0.133(18)
C27 0.16(2) 0.19(2) 0.123(16) -0.044(16) -0.049(15) 0.117(18)
C28 0.24(3) 0.18(3) 0.14(2) -0.06(2) -0.06(2) 0.17(3)
C29 0.38(5) 0.12(2) 0.095(15) 0.000(13) -0.02(2) 0.15(3)
C30 0.50(5) 0.070(13) 0.106(14) 0.045(11) 0.01(2) 0.061(19)
C31 0.40(4) 0.080(14) 0.081(12) 0.033(10) 0.033(17) 0.094(18)
C32 0.108(15) 0.31(4) 0.17(2) -0.12(2) -0.010(14) 0.075(19)
C33 0.37(4) 0.132(17) 0.112(14) -0.017(12) 0.002(18) 0.11(2)
C34 0.70(7) 0.111(16) 0.095(14) 0.044(12) 0.11(2) 0.03(3)
C35 0.158(16) 0.097(12) 0.078(9) -0.038(8) -0.073(10) 0.072(11)
C36 0.174(17) 0.183(19) 0.036(6) -0.001(9) -0.026(8) 0.061(16)
C37 0.162(16) 0.108(12) 0.058(8) -0.015(7) -0.031(9) 0.062(11)
C38 0.157(17) 0.135(16) 0.062(9) -0.032(9) -0.039(10) 0.044(14)
C39 0.145(16) 0.078(11) 0.134(14) -0.031(10) -0.037(12) 0.014(10)
C40 0.134(16) 0.16(2) 0.100(13) -0.020(13) -0.049(11) -0.004(15)
C41 0.23(2) 0.136(15) 0.072(9) -0.002(10) 0.011(12) 0.079(15)
C42 0.22(2) 0.151(17) 0.087(10) -0.041(10) -0.028(12) 0.058(16)
C43 0.116(14) 0.169(19) 0.21(2) -0.082(16) -0.030(14) 0.045(13)

loop_
_atom_type_symbol
_atom_type_description
_atom_type_scat_dispersion_real
_atom_type_scat_dispersion_imag
_atom_type_scat_source
C C 0.0033 0.0016
;
International Tables for Crystallography
(Vol. C, Tables 4.2.6.8 and 6.1.1.4)
;
H H 0.0000 0.0000
;
International Tables for Crystallography
(Vol. C, Table 6.1.1.4)
;
Ag Ag -0.8971 1.1015
;
International Tables for Crystallography
(Vol. C, Tables 4.2.6.8 and 6.1.1.4)
;
N N 0.0061 0.0033
;
International Tables for Crystallography
(Vol. C, Tables 4.2.6.8 and 6.1.1.4)
;
P P 0.1023 0.0942
;
International Tables for Crystallography
(Vol. C, Tables 4.2.6.8 and 6.1.1.4)
;
Se Se -0.0929 2.2259
;
International Tables for Crystallography
(Vol. C, Tables 4.2.6.8 and 6.1.1.4)
;

loop_
_geom_angle_atom_site_label_1
_geom_angle_atom_site_label_2
_geom_angle_atom_site_label_3
_geom_angle
C21 Ag1 Se1 122.6(4)
C21 Ag1 Se2 120.6(4)
Se1 Ag1 Se2 116.81(4)
P1 Se1 Ag1 95.28(8)
P2 Se2 Ag1 94.27(9)
N1 P1 N4 112.8(5)
N1 P1 N3 114.0(5)
N4 P1 N3 82.1(4)
N1 P1 Se1 116.4(4)
N4 P1 Se1 114.9(3)
N3 P1 Se1 111.9(3)
N1 P1 P2 128.0(4)
N4 P1 P2 41.3(3)
N3 P1 P2 41.6(3)
Se1 P1 P2 115.55(13)
N2 P2 N4 112.9(4)
N2 P2 N3 111.5(4)
N4 P2 N3 82.5(4)
N2 P2 Se2 115.5(3)
N4 P2 Se2 114.9(3)
N3 P2 Se2 115.3(3)
N2 P2 P1 126.5(3)
N4 P2 P1 41.4(3)
N3 P2 P1 41.9(2)
Se2 P2 P1 118.04(13)
C1 N1 P1 134.3(8)
C5 N2 P2 134.9(7)
C5 N2 H2 112.5
P2 N2 H2 112.5
C9 N3 P2 131.4(7)
C9 N3 P1 129.8(6)
P2 N3 P1 96.5(4)
C13 N4 P2 131.1(7)
C13 N4 P1 130.0(7)
P2 N4 P1 97.3(4)
C21 N22 C23 108.3(17)
C21 N22 C26 122.8(12)
C23 N22 C26 128.9(15)
C21 N25 C24 110.8(16)
C21 N25 C35 124.3(10)
C24 N25 C35 124.1(16)
C3 C1 N1 107.8(17)
C3 C1 C2 110.6(19)
N1 C1 C2 106.8(15)
C3 C1 C4 108(2)
N1 C1 C4 111.6(14)
C2 C1 C4 111.9(12)
C1 C2 H2A 109.5
C1 C2 H2B 109.5
H2A C2 H2B 109.5
C1 C2 H2C 109.5
H2A C2 H2C 109.5
H2B C2 H2C 109.5
C1 C3 H3A 109.5
C1 C3 H3B 109.5
H3A C3 H3B 109.5
C1 C3 H3C 109.5
H3A C3 H3C 109.5
H3B C3 H3C 109.5
C1 C4 H4A 109.5
C1 C4 H4B 109.5
H4A C4 H4B 109.5
C1 C4 H4C 109.5
H4A C4 H4C 109.5
H4B C4 H4C 109.5
C8 C5 N2 106.7(9)
C8 C5 C6 108.4(11)
N2 C5 C6 110.3(10)
C8 C5 C7 106.3(13)
N2 C5 C7 109.6(10)
C6 C5 C7 115.1(15)
C5 C6 H6A 109.5
C5 C6 H6B 109.5
H6A C6 H6B 109.5
C5 C6 H6C 109.5
H6A C6 H6C 109.5
H6B C6 H6C 109.5
C5 C7 H7A 109.5
C5 C7 H7B 109.5
H7A C7 H7B 109.5
C5 C7 H7C 109.5
H7A C7 H7C 109.5
H7B C7 H7C 109.5
C5 C8 H8A 109.5
C5 C8 H8B 109.5
H8A C8 H8B 109.5
C5 C8 H8C 109.5
H8A C8 H8C 109.5
H8B C8 H8C 109.5
C11 C9 C12 112.6(12)
C11 C9 N3 113.0(9)
C12 C9 N3 107.6(9)
C11 C9 C10 109.4(11)
C12 C9 C10 107.7(13)
N3 C9 C10 106.2(10)
C9 C10 H10A 109.5
C9 C10 H10B 109.5
H10A C10 H10B 109.5
C9 C10 H10C 109.5
H10A C10 H10C 109.5
H10B C10 H10C 109.5
C9 C11 H11A 109.5
C9 C11 H11B 109.5
H11A C11 H11B 109.5
C9 C11 H11C 109.5
H11A C11 H11C 109.5
H11B C11 H11C 109.5
C9 C12 H12A 109.5
C9 C12 H12B 109.5
H12A C12 H12B 109.5
C9 C12 H12C 109.5
H12A C12 H12C 109.5
H12B C12 H12C 109.5
C14 C13 C16 108.3(17)
C14 C13 C15 114.2(17)
C16 C13 C15 102.8(19)
C14 C13 N4 113.6(12)
C16 C13 N4 110.0(11)
C15 C13 N4 107.3(11)
C13 C14 H14A 109.5
C13 C14 H14B 109.5
H14A C14 H14B 109.5
C13 C14 H14C 109.5
H14A C14 H14C 109.5
H14B C14 H14C 109.5
C13 C15 H15A 109.5
C13 C15 H15B 109.5
H15A C15 H15B 109.5
C13 C15 H15C 109.5
H15A C15 H15C 109.5
H15B C15 H15C 109.5
C13 C16 H16A 109.5
C13 C16 H16B 109.5
H16A C16 H16B 109.5
C13 C16 H16C 109.5
H16A C16 H16C 109.5
H16B C16 H16C 109.5
N25 C21 N22 106.7(11)
N25 C21 Ag1 129.3(9)
N22 C21 Ag1 123.9(11)
C24 C23 N22 108.7(16)
C24 C23 H23 125.7
N22 C23 H23 125.7
C23 C24 N25 105.3(17)
C23 C24 H24 127.3
N25 C24 H24 127.3
C31 C26 N22 123(2)
C31 C26 C27 120(2)
N22 C26 C27 117(3)
C28 C27 C26 115(3)
C28 C27 C32 123(3)
C26 C27 C32 122(2)
C29 C28 C27 126(3)
C29 C28 H28 116.9
C27 C28 H28 116.9
C28 C29 C30 116(3)
C28 C29 C33 124(3)
C30 C29 C33 119(3)
C31 C30 C29 121(3)
C31 C30 H30 119.4
C29 C30 H30 119.4
C26 C31 C30 121(2)
C26 C31 C34 115(2)
C30 C31 C34 123(3)
C27 C32 H32A 109.5
C27 C32 H32B 109.5
H32A C32 H32B 109.5
C27 C32 H32C 109.5
H32A C32 H32C 109.5
H32B C32 H32C 109.5
C29 C33 H33A 109.5
C29 C33 H33B 109.5
H33A C33 H33B 109.5
C29 C33 H33C 109.5
H33A C33 H33C 109.5
H33B C33 H33C 109.5
C31 C34 H34A 109.5
C31 C34 H34B 109.5
H34A C34 H34B 109.5
C31 C34 H34C 109.5
H34A C34 H34C 109.5
H34B C34 H34C 109.5
C40 C35 C36 121.5(17)
C40 C35 N25 127(2)
C36 C35 N25 111(2)
C37 C36 C35 114(2)
C37 C36 C41 121.3(19)
C35 C36 C41 124.3(19)
C38 C37 C36 122.5(18)
C38 C37 H37 118.7
C36 C37 H37 118.7
C37 C38 C39 119.7(19)
C37 C38 C42 120.2(19)
C39 C38 C42 120(2)
C40 C39 C38 122(2)
C40 C39 H39 118.8
C38 C39 H39 118.8
C39 C40 C35 119(2)
C39 C40 C43 128(2)
C35 C40 C43 113(2)
C36 C41 H41A 109.5
C36 C41 H41B 109.5
H41A C41 H41B 109.5
C36 C41 H41C 109.5
H41A C41 H41C 109.5
H41B C41 H41C 109.5
C38 C42 H42A 109.5
C38 C42 H42B 109.5
H42A C42 H42B 109.5
C38 C42 H42C 109.5
H42A C42 H42C 109.5
H42B C42 H42C 109.5
C40 C43 H43A 109.5
C40 C43 H43B 109.5
H43A C43 H43B 109.5
C40 C43 H43C 109.5
H43A C43 H43C 109.5
H43B C43 H43C 109.5

loop_
_geom_bond_atom_site_label_1
_geom_bond_atom_site_label_2
_geom_bond_distance
Ag1 C21 2.129(11)
Ag1 Se1 2.6067(16)
Ag1 Se2 2.6356(17)
Se1 P1 2.166(3)
Se2 P2 2.131(3)
P1 N1 1.565(9)
P1 N4 1.687(8)
P1 N3 1.699(7)
P1 P2 2.528(4)
P2 N2 1.596(8)
P2 N4 1.681(8)
P2 N3 1.690(8)
N1 C1 1.503(17)
N2 C5 1.507(13)
N2 H2 0.8800
N3 C9 1.495(12)
N4 C13 1.494(13)
N22 C21 1.345(17)
N22 C23 1.42(2)
N22 C26 1.45(3)
N25 C21 1.339(19)
N25 C24 1.417(18)
N25 C35 1.52(2)
C1 C3 1.43(3)
C1 C2 1.55(3)
C1 C4 1.58(3)
C2 H2A 0.9800
C2 H2B 0.9800
C2 H2C 0.9800
C3 H3A 0.9800
C3 H3B 0.9800
C3 H3C 0.9800
C4 H4A 0.9800
C4 H4B 0.9800
C4 H4C 0.9800
C5 C8 1.483(16)
C5 C6 1.510(19)
C5 C7 1.52(2)
C6 H6A 0.9800
C6 H6B 0.9800
C6 H6C 0.9800
C7 H7A 0.9800
C7 H7B 0.9800
C7 H7C 0.9800
C8 H8A 0.9800
C8 H8B 0.9800
C8 H8C 0.9800
C9 C11 1.473(15)
C9 C12 1.486(16)
C9 C10 1.552(19)
C10 H10A 0.9800
C10 H10B 0.9800
C10 H10C 0.9800
C11 H11A 0.9800
C11 H11B 0.9800
C11 H11C 0.9800
C12 H12A 0.9800
C12 H12B 0.9800
C12 H12C 0.9800
C13 C14 1.46(2)
C13 C16 1.47(2)
C13 C15 1.49(2)
C14 H14A 0.9800
C14 H14B 0.9800
C14 H14C 0.9800
C15 H15A 0.9800
C15 H15B 0.9800
C15 H15C 0.9800
C16 H16A 0.9800
C16 H16B 0.9800
C16 H16C 0.9800
C23 C24 1.32(3)
C23 H23 0.9500
C24 H24 0.9500
C26 C31 1.33(4)
C26 C27 1.45(3)
C27 C28 1.42(4)
C27 C32 1.53(3)
C28 C29 1.31(5)
C28 H28 0.9500
C29 C30 1.43(3)
C29 C33 1.55(4)
C30 C31 1.38(3)
C30 H30 0.9500
C31 C34 1.56(3)
C32 H32A 0.9800
C32 H32B 0.9800
C32 H32C 0.9800
C33 H33A 0.9800
C33 H33B 0.9800
C33 H33C 0.9800
C34 H34A 0.9800
C34 H34B 0.9800
C34 H34C 0.9800
C35 C40 1.39(3)
C35 C36 1.46(2)
C36 C37 1.39(2)
C36 C41 1.50(3)
C37 C38 1.36(2)
C37 H37 0.9500
C38 C39 1.39(2)
C38 C42 1.47(2)
C39 C40 1.30(3)
C39 H39 0.9500
C40 C43 1.50(3)
C41 H41A 0.9800
C41 H41B 0.9800
C41 H41C 0.9800
C42 H42A 0.9800
C42 H42B 0.9800
C42 H42C 0.9800
C43 H43A 0.9800
C43 H43B 0.9800
C43 H43C 0.9800

loop_
_geom_torsion_atom_site_label_1
_geom_torsion_atom_site_label_2
_geom_torsion_atom_site_label_3
_geom_torsion_atom_site_label_4
_geom_torsion
N4 P1 N1 C1 135.6(16)
N3 P1 N1 C1 -133.0(17)
Se1 P1 N1 C1 -0.4(18)
P2 P1 N1 C1 -179.4(15)
N4 P2 N2 C5 -132.9(10)
N3 P2 N2 C5 136.2(10)
Se2 P2 N2 C5 2.1(12)
P1 P2 N2 C5 -178.5(9)
N2 P2 N3 C9 -75.0(8)
N4 P2 N3 C9 173.2(8)
Se2 P2 N3 C9 59.2(8)
P1 P2 N3 C9 163.8(9)
N2 P2 N3 P1 121.2(4)
N4 P2 N3 P1 9.4(4)
Se2 P2 N3 P1 -104.6(3)
N1 P1 N3 C9 74.9(9)
N4 P1 N3 C9 -173.6(9)
Se1 P1 N3 C9 -59.9(8)
P2 P1 N3 C9 -164.2(10)
N1 P1 N3 P2 -120.9(5)
N4 P1 N3 P2 -9.4(4)
Se1 P1 N3 P2 104.3(3)
N2 P2 N4 C13 74.1(10)
N3 P2 N4 C13 -175.7(10)
Se2 P2 N4 C13 -61.2(10)
P1 P2 N4 C13 -166.1(12)
N2 P2 N4 P1 -119.8(4)
N3 P2 N4 P1 -9.5(4)
Se2 P2 N4 P1 104.9(3)
N1 P1 N4 C13 -71.3(11)
N3 P1 N4 C13 175.9(10)
Se1 P1 N4 C13 65.3(10)
P2 P1 N4 C13 166.4(12)
N1 P1 N4 P2 122.3(6)
N3 P1 N4 P2 9.5(4)
Se1 P1 N4 P2 -101.0(3)
P1 N1 C1 C3 -175.0(16)
P1 N1 C1 C2 66(2)
P1 N1 C1 C4 -57(2)
P2 N2 C5 C8 175.1(9)
P2 N2 C5 C6 -67.3(15)
P2 N2 C5 C7 60.4(17)
P2 N3 C9 C11 -79.1(12)
P1 N3 C9 C11 79.8(13)
P2 N3 C9 C12 45.9(15)
P1 N3 C9 C12 -155.3(11)
P2 N3 C9 C10 161.0(9)
P1 N3 C9 C10 -40.2(12)
P2 N4 C13 C14 91.0(14)
P1 N4 C13 C14 -71.0(16)
P2 N4 C13 C16 -31(2)
P1 N4 C13 C16 167.3(17)
P2 N4 C13 C15 -141.9(16)
P1 N4 C13 C15 56.2(19)
C24 N25 C21 N22 0(2)
C35 N25 C21 N22 169.7(18)
C24 N25 C21 Ag1 177.6(17)
C35 N25 C21 Ag1 -12(3)
C23 N22 C21 N25 -3(2)
C26 N22 C21 N25 177.8(19)
C23 N22 C21 Ag1 179.5(17)
C26 N22 C21 Ag1 0(2)
C21 N22 C23 C24 5(3)
C26 N22 C23 C24 -176(3)
N22 C23 C24 N25 -5(4)
C21 N25 C24 C23 3(3)
C35 N25 C24 C23 -167(3)
C21 N22 C26 C31 -99(2)
C23 N22 C26 C31 81(3)
C21 N22 C26 C27 81(2)
C23 N22 C26 C27 -98(3)
C31 C26 C27 C28 8(2)
N22 C26 C27 C28 -172.3(14)
C31 C26 C27 C32 178(2)
N22 C26 C27 C32 -2(2)
C26 C27 C28 C29 -7(3)
C32 C27 C28 C29 -176(3)
C27 C28 C29 C30 5(4)
C27 C28 C29 C33 177.3(17)
C28 C29 C30 C31 -4(4)
C33 C29 C30 C31 -177(2)
N22 C26 C31 C30 172.1(18)
C27 C26 C31 C30 -8(3)
N22 C26 C31 C34 1(3)
C27 C26 C31 C34 -179.8(18)
C29 C30 C31 C26 6(4)
C29 C30 C31 C34 177(2)
C21 N25 C35 C40 -86(2)
C24 N25 C35 C40 82(2)
C21 N25 C35 C36 86.2(18)
C24 N25 C35 C36 -105(2)
C40 C35 C36 C37 -4.4(19)
N25 C35 C36 C37 -177.2(10)
C40 C35 C36 C41 171.9(14)
N25 C35 C36 C41 -1.0(17)
C35 C36 C37 C38 2(2)
C41 C36 C37 C38 -174.1(14)
C36 C37 C38 C39 -1(2)
C36 C37 C38 C42 -179.7(13)
C37 C38 C39 C40 3(2)
C42 C38 C39 C40 -179.1(14)
C38 C39 C40 C35 -5(2)
C38 C39 C40 C43 179.2(15)
C36 C35 C40 C39 6(2)
N25 C35 C40 C39 177.4(12)
C36 C35 C40 C43 -177.7(13)
N25 C35 C40 C43 -6(2)
